data_2221677
loop_
_publ_author_name
'Messai, Amel'
'Benali-Cherif, Nourredine'
'Jeanneau, Erwann'
'Luneau, Dominique'

_publ_section_title
;
 Hydrogen bonding in cytosinium dihydrogen phosphite
;
_journal_coeditor_code GW2061
_journal_issue 5
_journal_name_full 'Acta Crystallographica Section E'
_journal_page_first o1147
_journal_page_last o1148
_journal_paper_doi 10.1107/S1600536809014020
_journal_volume 65
_journal_year 2009
_chemical_formula_moiety 'C4 H6 N3 O + , H2 P O3 -'
_chemical_formula_sum 'C4 H8 N3 O4 P'
_chemical_formula_weight 193.10
_chemical_name_common 'Cytosinium dihydrogen phosphite'
_chemical_name_systematic
;
Cytosinium dihydrogen phosphite
;
_space_group_IT_number 1
_symmetry_cell_setting triclinic
_symmetry_space_group_name_Hall 'P 1'
_symmetry_space_group_name_H-M 'P 1'
_atom_sites_solution_hydrogens difmap
_atom_sites_solution_primary direct
_atom_sites_solution_secondary difmap
_cell_angle_alpha 92.934(4)
_cell_angle_beta 91.236(4)
_cell_angle_gamma 98.627(5)
_cell_formula_units_Z 1
_cell_length_a 4.5625(3)
_cell_length_b 6.4739(4)
_cell_length_c 6.5933(6)
_cell_measurement_reflns_used 739
_cell_measurement_temperature 293(2)
_cell_measurement_theta_max 27.88
_cell_measurement_theta_min 0.68
_cell_volume 192.21(2)
_computing_cell_refinement 'SCALEPACK (Otwinowski & Minor, 1997)'
_computing_data_collection 'COLLECT (Nonius, 2000)'
_computing_data_reduction
;
DENZO (Otwinowski & Minor, 1997) and SCALEPACK (Otwinowski & Minor,
1997)
;
_computing_molecular_graphics
;
ORTEP-3 (Farrugia, 1997) and PLATON (Spek, 2009)
;
_computing_publication_material 'WinGX (Farrugia, 1999)'
_computing_structure_refinement 'SHELXL97 (Sheldrick, 2008)'
_computing_structure_solution 'SIR2004 (Burla <i>et al.</i>,  2005)'
_diffrn_ambient_temperature 293(2)
_diffrn_detector_area_resol_mean 9
_diffrn_measured_fraction_theta_full 0.986
_diffrn_measured_fraction_theta_max 0.986
_diffrn_measurement_device '95mm CCD camera on \k-goniostat'
_diffrn_measurement_device_type 'Nonius KappaCCD'
_diffrn_measurement_method 'CCD rotation images, thick slices'
_diffrn_radiation_monochromator 'horizonally mounted graphite crystal'
_diffrn_radiation_source 'fine-focus sealed tube'
_diffrn_radiation_type Mok\a
_diffrn_radiation_wavelength 0.71073
_diffrn_reflns_av_R_equivalents 0.0000
_diffrn_reflns_av_sigmaI/netI 0.0385
_diffrn_reflns_limit_h_max 5
_diffrn_reflns_limit_h_min -6
_diffrn_reflns_limit_k_max 8
_diffrn_reflns_limit_k_min -8
_diffrn_reflns_limit_l_max 8
_diffrn_reflns_limit_l_min -8
_diffrn_reflns_number 1500
_diffrn_reflns_theta_full 27.96
_diffrn_reflns_theta_max 27.96
_diffrn_reflns_theta_min 3.19
_diffrn_standards_number 0
_exptl_absorpt_coefficient_mu 0.338
_exptl_absorpt_correction_type none
_exptl_crystal_colour yellow
_exptl_crystal_density_diffrn 1.668
_exptl_crystal_density_method 'not measured'
_exptl_crystal_description cubic
_exptl_crystal_F_000 100
_exptl_crystal_size_max 0.1
_exptl_crystal_size_mid 0.1
_exptl_crystal_size_min 0.1
_refine_diff_density_max 0.253
_refine_diff_density_min -0.332
_refine_ls_abs_structure_details 'Flack (1983), with how many Friedel pairs?'
_refine_ls_abs_structure_Flack 0.06(10)
_refine_ls_extinction_method none
_refine_ls_goodness_of_fit_ref 1.131
_refine_ls_hydrogen_treatment mixed
_refine_ls_matrix_type full
_refine_ls_number_parameters 112
_refine_ls_number_reflns 1500
_refine_ls_number_restraints 4
_refine_ls_restrained_S_all 1.130
_refine_ls_R_factor_all 0.0373
_refine_ls_R_factor_gt 0.0348
_refine_ls_shift/su_max 0.000
_refine_ls_shift/su_mean 0.000
_refine_ls_structure_factor_coef Fsqd
_refine_ls_weighting_details 'calc w = 1/[\s^2^(Fo^2^)+(0.0447P)^2^+0.0402P] where P=(Fo^2^+2Fc^2^)/3'
_refine_ls_weighting_scheme calc
_refine_ls_wR_factor_gt 0.0838
_refine_ls_wR_factor_ref 0.0843
_reflns_number_gt 1430
_reflns_number_total 1500
_reflns_threshold_expression I>2\s(I)
_cod_data_source_file gw2061.cif
_cod_data_source_block I
_cod_database_code 2221677
_cod_database_fobs_code 2221677

loop_
_symmetry_equiv_pos_as_xyz
'x, y, z'

loop_
_atom_site_type_symbol
_atom_site_label
_atom_site_fract_x
_atom_site_fract_y
_atom_site_fract_z
_atom_site_U_iso_or_equiv
_atom_site_adp_type
_atom_site_calc_flag
_atom_site_refinement_flags
_atom_site_occupancy
_atom_site_disorder_assembly
_atom_site_disorder_group
O O7 0.3049(5) 0.5610(3) 1.0498(3) 0.0265(5) Uani d . 1 . .
N N1 0.3442(5) 0.6856(3) 0.7331(4) 0.0213(5) Uani d . 1 . .
H H1 0.2420 0.7833 0.7642 0.026 Uiso d R 1 . .
N N3 0.5864(5) 0.4107(3) 0.8218(3) 0.0183(5) Uani d . 1 . .
H H3 0.6371 0.3301 0.9118 0.022 Uiso d R 1 . .
N N8 0.8625(5) 0.2462(4) 0.5932(4) 0.0236(5) Uani d . 1 . .
H H7 0.9227 0.1652 0.6793 0.028 Uiso d R 1 . .
H H8 0.9180 0.2312 0.4701 0.028 Uiso d R 1 . .
C C2 0.4021(5) 0.5545(4) 0.8791(4) 0.0177(5) Uani d . 1 . .
C C4 0.6911(5) 0.3898(4) 0.6323(4) 0.0178(5) Uani d . 1 . .
C C5 0.6099(6) 0.5224(4) 0.4837(4) 0.0232(6) Uani d . 1 . .
H H5 0.6711 0.5094 0.3507 0.028 Uiso calc R 1 . .
C C6 0.4412(6) 0.6684(4) 0.5406(4) 0.0228(6) Uani d . 1 . .
H H6 0.3901 0.7593 0.4457 0.027 Uiso calc R 1 . .
P P1 -0.06174(7) 0.00189(6) 0.08872(6) 0.01852(18) Uani d D 1 . .
O O1 0.1928(4) 0.0549(3) 0.2547(3) 0.0209(4) Uani d . 1 . .
H H1A 0.3538 0.0628 0.2004 0.031 Uiso d R 1 . .
O O2 0.0527(4) -0.0044(3) -0.1225(3) 0.0222(4) Uani d . 1 . .
O O3 -0.2857(4) 0.1487(3) 0.1256(3) 0.0214(4) Uani d . 1 . .
H H9 -0.172(6) -0.1857(19) 0.137(5) 0.026 Uiso d D 1 . .

loop_
_atom_site_aniso_label
_atom_site_aniso_U_11
_atom_site_aniso_U_22
_atom_site_aniso_U_33
_atom_site_aniso_U_12
_atom_site_aniso_U_13
_atom_site_aniso_U_23
O7 0.0323(11) 0.0300(11) 0.0203(11) 0.0138(8) 0.0056(9) 0.0032(8)
N1 0.0274(12) 0.0176(11) 0.0212(13) 0.0108(9) -0.0016(10) 0.0023(9)
N3 0.0231(11) 0.0198(11) 0.0138(11) 0.0079(9) -0.0004(9) 0.0043(8)
N8 0.0343(13) 0.0234(11) 0.0163(11) 0.0134(9) 0.0058(10) 0.0031(9)
C2 0.0175(13) 0.0174(13) 0.0181(15) 0.0036(10) -0.0010(10) -0.0007(10)
C4 0.0218(13) 0.0166(12) 0.0150(13) 0.0034(10) -0.0016(11) -0.0005(10)
C5 0.0327(14) 0.0224(13) 0.0165(13) 0.0094(11) 0.0002(12) 0.0042(10)
C6 0.0308(15) 0.0188(13) 0.0193(15) 0.0056(11) -0.0032(11) 0.0033(10)
P1 0.0176(3) 0.0189(3) 0.0200(4) 0.0051(2) 0.0016(2) 0.0033(2)
O1 0.0142(8) 0.0330(10) 0.0170(10) 0.0066(7) 0.0028(7) 0.0039(7)
O2 0.0271(10) 0.0250(10) 0.0174(10) 0.0129(8) 0.0018(8) 0.0008(8)
O3 0.0175(9) 0.0255(10) 0.0235(11) 0.0098(7) 0.0024(8) 0.0032(8)

loop_
_atom_type_symbol
_atom_type_description
_atom_type_scat_dispersion_real
_atom_type_scat_dispersion_imag
_atom_type_scat_source
C C 0.0033 0.0016 'International Tables Vol C Tables 4.2.6.8 and 6.1.1.4'
H H 0.0000 0.0000 'International Tables Vol C Tables 4.2.6.8 and 6.1.1.4'
N N 0.0061 0.0033 'International Tables Vol C Tables 4.2.6.8 and 6.1.1.4'
O O 0.0106 0.0060 'International Tables Vol C Tables 4.2.6.8 and 6.1.1.4'
P P 0.1023 0.0942 'International Tables Vol C Tables 4.2.6.8 and 6.1.1.4'

loop_
_geom_angle_atom_site_label_1
_geom_angle_atom_site_label_2
_geom_angle_atom_site_label_3
_geom_angle_site_symmetry_1
_geom_angle_site_symmetry_3
_geom_angle
_geom_angle_publ_flag
C6 N1 C2 . . 122.8(2) ?
C6 N1 H1 . . 118.6 ?
C2 N1 H1 . . 118.6 ?
C4 N3 C2 . . 123.8(2) ?
C4 N3 H3 . . 118.1 ?
C2 N3 H3 . . 118.1 ?
C4 N8 H7 . . 126.0 ?
C4 N8 H8 . . 117.2 ?
H7 N8 H8 . . 116.8 ?
O7 C2 N1 . . 123.7(2) ?
O7 C2 N3 . . 121.1(2) ?
N1 C2 N3 . . 115.2(2) ?
N8 C4 N3 . . 119.0(2) ?
N8 C4 C5 . . 122.7(3) ?
N3 C4 C5 . . 118.4(2) ?
C6 C5 C4 . . 118.1(3) ?
C6 C5 H5 . . 121.0 ?
C4 C5 H5 . . 121.0 ?
C5 C6 N1 . . 121.5(2) ?
C5 C6 H6 . . 119.2 ?
N1 C6 H6 . . 119.2 ?
O2 P1 O3 . . 114.99(10) ?
O2 P1 O1 . . 112.60(10) ?
O3 P1 O1 . . 108.41(11) ?
O2 P1 H9 . . 110.0(14) ?
O3 P1 H9 . . 109.9(13) ?
O1 P1 H9 . . 99.9(14) ?
P1 O1 H1A . . 109.5 ?

loop_
_geom_bond_atom_site_label_1
_geom_bond_atom_site_label_2
_geom_bond_site_symmetry_2
_geom_bond_distance
_geom_bond_publ_flag
O7 C2 . 1.220(3) ?
N1 C6 . 1.358(4) ?
N1 C2 . 1.362(4) ?
N1 H1 . 0.8600 ?
N3 C4 . 1.354(3) ?
N3 C2 . 1.389(3) ?
N3 H3 . 0.8600 ?
N8 C4 . 1.321(3) ?
N8 H7 . 0.8601 ?
N8 H8 . 0.8600 ?
C4 C5 . 1.414(4) ?
C5 C6 . 1.349(4) ?
C5 H5 . 0.9300 ?
C6 H6 . 0.9300 ?
P1 O2 . 1.498(2) ?
P1 O3 . 1.5114(18) ?
P1 O1 . 1.5655(18) ?
P1 H9 . 1.301(16) ?
O1 H1A . 0.8200 ?

loop_
_geom_hbond_atom_site_label_D
_geom_hbond_atom_site_label_H
_geom_hbond_atom_site_label_A
_geom_hbond_site_symmetry_A
_geom_hbond_distance_DH
_geom_hbond_distance_HA
_geom_hbond_distance_DA
_geom_hbond_angle_DHA
N1 H1 O2 1_566 0.8600 1.8600 2.713(3) 170.00
O1 H1A O3 1_655 0.8200 1.7500 2.542(3) 163.00
N3 H3 O3 1_656 0.8600 1.9400 2.797(3) 175.00
N8 H7 O2 1_656 0.8600 1.8900 2.750(3) 178.00
N8 H8 O1 1_655 0.8600 2.2900 3.034(3) 145.00
N8 H8 O3 1_655 0.8600 2.4400 3.153(3) 141.00

loop_
_geom_torsion_atom_site_label_1
_geom_torsion_atom_site_label_2
_geom_torsion_atom_site_label_3
_geom_torsion_atom_site_label_4
_geom_torsion_site_symmetry_1
_geom_torsion_site_symmetry_2
_geom_torsion_site_symmetry_3
_geom_torsion_site_symmetry_4
_geom_torsion
_geom_torsion_publ_flag
C6 N1 C2 O7 . . . . -176.3(2) ?
C6 N1 C2 N3 . . . . 4.5(3) ?
C4 N3 C2 O7 . . . . 177.1(2) ?
C4 N3 C2 N1 . . . . -3.7(3) ?
C2 N3 C4 N8 . . . . -179.2(2) ?
C2 N3 C4 C5 . . . . 0.3(4) ?
N8 C4 C5 C6 . . . . -178.0(3) ?
N3 C4 C5 C6 . . . . 2.4(4) ?
C4 C5 C6 N1 . . . . -1.7(4) ?
C2 N1 C6 C5 . . . . -2.0(4) ?
